data_4077972
loop_
_publ_author_name
'Zeits, Paul D.'
'Rachiero, Giovanni Pietro'
'Hampel, Frank'
'Reibenspies, Joseph H.'
'Gladysz, John A.'

_publ_section_title
;
 Gyroscope-Like Platinum and Palladium Complexes with Trans-Spanning
 Bis(pyridine) Ligands
;
_journal_issue 7
_journal_name_full Organometallics
_journal_page_first 2854
_journal_paper_doi 10.1021/om201145x
_journal_volume 31
_journal_year 2012
_chemical_formula_sum 'C22.44 H32.88 Cl2.88 N2 O2 Pt'
_chemical_formula_weight 659.64
_chemical_name_systematic
;
 ?
;
_space_group_IT_number 2
_symmetry_cell_setting triclinic
_symmetry_space_group_name_Hall '-P 1'
_symmetry_space_group_name_H-M 'P -1'
_atom_sites_solution_hydrogens geom
_atom_sites_solution_primary direct
_atom_sites_solution_secondary difmap
_audit_creation_method SHELXL-97
_cell_angle_alpha 102.9700(10)
_cell_angle_beta 101.2770(10)
_cell_angle_gamma 112.8740(10)
_cell_formula_units_Z 4
_cell_length_a 12.6145(2)
_cell_length_b 12.6662(3)
_cell_length_c 18.3536(5)
_cell_measurement_reflns_used 9534
_cell_measurement_temperature 110(2)
_cell_measurement_theta_max 27.48
_cell_measurement_theta_min 2.53
_cell_volume 2498.95(10)
_computing_cell_refinement 'Bruker APEXII'
_computing_data_collection 'Bruker APEXII'
_computing_data_reduction 'Bruker SAINT'
_computing_molecular_graphics 'Bruker SHELXTL'
_computing_publication_material 'Bruker SHELXTL'
_computing_structure_refinement 'SHELXL-97 (Sheldrick, 2008)'
_computing_structure_solution 'SHELXS-97 (Sheldrick, 2008)'
_diffrn_ambient_temperature 110(2)
_diffrn_measured_fraction_theta_full 0.944
_diffrn_measured_fraction_theta_max 0.944
_diffrn_measurement_device_type 'Bruker APEX-II CCD'
_diffrn_measurement_method '\f and \w scans'
_diffrn_radiation_monochromator graphite
_diffrn_radiation_source 'fine-focus sealed tube'
_diffrn_radiation_type MoK\a
_diffrn_radiation_wavelength 0.71073
_diffrn_reflns_av_R_equivalents 0.0311
_diffrn_reflns_av_sigmaI/netI 0.0430
_diffrn_reflns_limit_h_max 15
_diffrn_reflns_limit_h_min -14
_diffrn_reflns_limit_k_max 15
_diffrn_reflns_limit_k_min -14
_diffrn_reflns_limit_l_max 21
_diffrn_reflns_limit_l_min -21
_diffrn_reflns_number 20295
_diffrn_reflns_theta_full 25.00
_diffrn_reflns_theta_max 25.00
_diffrn_reflns_theta_min 3.15
_exptl_absorpt_coefficient_mu 5.944
_exptl_absorpt_correction_T_max 0.5879
_exptl_absorpt_correction_T_min 0.3827
_exptl_absorpt_correction_type multi-scan
_exptl_absorpt_process_details sadabs
_exptl_crystal_colour 'colorless '
_exptl_crystal_density_diffrn 1.753
_exptl_crystal_density_method 'not measured'
_exptl_crystal_description 'plate     '
_exptl_crystal_F_000 1298
_exptl_crystal_size_max 0.59
_exptl_crystal_size_mid 0.18
_exptl_crystal_size_min 0.07
_refine_diff_density_max 2.743
_refine_diff_density_min -2.217
_refine_diff_density_rms 0.186
_refine_ls_extinction_method none
_refine_ls_goodness_of_fit_ref 1.061
_refine_ls_hydrogen_treatment constr
_refine_ls_matrix_type full
_refine_ls_number_parameters 559
_refine_ls_number_reflns 8286
_refine_ls_number_restraints 578
_refine_ls_restrained_S_all 1.090
_refine_ls_R_factor_all 0.0617
_refine_ls_R_factor_gt 0.0490
_refine_ls_shift/su_max 0.128
_refine_ls_shift/su_mean 0.005
_refine_ls_structure_factor_coef Fsqd
_refine_ls_weighting_details 'calc w=1/[\s^2^(Fo^2^)+(0.0900P)^2^+13.0301P] where P=(Fo^2^+2Fc^2^)/3'
_refine_ls_weighting_scheme calc
_refine_ls_wR_factor_gt 0.1421
_refine_ls_wR_factor_ref 0.1526
_reflns_number_gt 6683
_reflns_number_total 8286
_reflns_threshold_expression >2sigma(I)
_cod_data_source_file om201145x_si_002.cif
_cod_data_source_block pdz49=trans-13d.0.44CH2Cl2
_cod_depositor_comments
;
The following automatic conversions were performed:

'_symmetry_cell_setting' value 'Triclinic' changed to 'triclinic'
according to /home/saulius/struct/CIF-dictionaries/cif_core.dic
dictionary named 'cif_core.dic' version 2.4.1 from 2010-06-29.

Automatic conversion script
Id: cif_fix_values 1715 2011-07-08 13:25:40Z adriana 
;
_cod_original_sg_symbol_H-M P-1
_cod_database_code 4077972

loop_
_symmetry_equiv_pos_as_xyz
'x, y, z'
'-x, -y, -z'

loop_
_atom_site_label
_atom_site_type_symbol
_atom_site_fract_x
_atom_site_fract_y
_atom_site_fract_z
_atom_site_U_iso_or_equiv
_atom_site_adp_type
_atom_site_occupancy
_atom_site_symmetry_multiplicity
_atom_site_calc_flag
_atom_site_refinement_flags
_atom_site_disorder_assembly
_atom_site_disorder_group
Pt1_1 Pt 0.60872(3) -0.07666(3) 0.531731(17) 0.03223(10) Uani 1 1 d DU . .
Cl1_1 Cl 0.67902(19) -0.0121(2) 0.66703(11) 0.0403(5) Uani 1 1 d DU . .
Cl2_1 Cl 0.54287(19) -0.1453(2) 0.39667(12) 0.0419(5) Uani 1 1 d DU . .
O1_1 O 0.9483(6) 0.0266(7) 0.3898(4) 0.0732(18) Uani 1 1 d DU B .
O2_1 O 0.3702(7) -0.5546(6) 0.3916(4) 0.0715(17) Uani 1 1 d DU . .
N1_1 N 0.7528(5) 0.0702(5) 0.5328(3) 0.0363(11) Uani 1 1 d DU . .
N2_1 N 0.4633(5) -0.2186(5) 0.5330(4) 0.0367(12) Uani 1 1 d DU . .
C1_1 C 0.8256(6) 0.0587(6) 0.4920(4) 0.0383(13) Uani 1 1 d DU . .
H1A_1 H 0.8084 -0.0201 0.4605 0.046 Uiso 1 1 calc R . .
C2_1 C 0.9271(6) 0.1590(6) 0.4939(5) 0.0432(13) Uani 1 1 d DU . .
C3_1 C 0.9482(6) 0.2734(7) 0.5385(5) 0.0466(15) Uani 1 1 d DU . .
H3B_1 H 1.0147 0.3438 0.5396 0.056 Uiso 1 1 calc R . .
C4_1 C 0.8720(7) 0.2848(6) 0.5816(5) 0.0458(15) Uani 1 1 d DU . .
H4B_1 H 0.8868 0.3624 0.6137 0.055 Uiso 1 1 calc R . .
C5_1 C 0.7745(6) 0.1812(6) 0.5767(5) 0.0393(14) Uani 1 1 d DU . .
H5A_1 H 0.7209 0.1883 0.6052 0.047 Uiso 1 1 calc R . .
C6_1 C 1.0063(7) 0.1388(8) 0.4468(5) 0.0542(17) Uani 1 1 d DU . .
H6A_1 H 1.0314 0.2023 0.4219 0.065 Uiso 1 1 d R . .
H6B_1 H 1.0804 0.1456 0.4824 0.065 Uiso 1 1 d R . .
C7_1 C 1.0097(8) 0.0008(4) 0.3384(6) 0.081(2) Uani 1 1 d DU . .
H7A_1 H 1.0749 -0.0111 0.3658 0.098 Uiso 1 1 d R A 1
H7B_1 H 1.0434 0.0682 0.3202 0.098 Uiso 1 1 d R A 1
C8_1 C 0.9320(3) -0.10589(16) 0.2724(3) 0.099(3) Uani 0.56(2) 1 d PDU B 1
H8A_1 H 0.9738 -0.1349 0.2410 0.119 Uiso 1 1 d R B 1
H8B_1 H 0.8733 -0.0914 0.2397 0.119 Uiso 1 1 d R B 1
C9_1 C 0.8561(2) -0.20385(11) 0.3031(2) 0.121(4) Uani 0.56(2) 1 d PDU B 1
H9A_1 H 0.7739 -0.2173 0.2961 0.145 Uiso 1 1 d R B 1
H9B_1 H 0.8990 -0.1715 0.3585 0.145 Uiso 1 1 d R B 1
C10_1 C 0.84945(12) -0.32605(10) 0.25876(18) 0.136(3) Uani 1 1 d DU . .
H10A_1 H 0.9278 -0.3207 0.2805 0.163 Uiso 1 1 d R B 1
H10B_1 H 0.8331 -0.3428 0.2030 0.163 Uiso 1 1 d R B 1
C11_1 C 0.75405(11) -0.42790(17) 0.2771(2) 0.126(4) Uani 0.28(3) 1 d PDU B 1
H11A_1 H 0.7620 -0.4052 0.3322 0.151 Uiso 1 1 d R B 1
H11B_1 H 0.7628 -0.5010 0.2626 0.151 Uiso 1 1 d R B 1
C12_1 C 0.62751(12) -0.4610(4) 0.2235(3) 0.122(4) Uani 0.28(3) 1 d PDU B 1
H12A_1 H 0.6324 -0.4455 0.1751 0.146 Uiso 1 1 d R B 1
H12B_1 H 0.6036 -0.4057 0.2523 0.146 Uiso 1 1 d R B 1
C13_1 C 0.53740(12) -0.5848(3) 0.21629(10) 0.114(3) Uani 1 1 d DU . .
H13C_1 H 0.5713 -0.6394 0.2021 0.137 Uiso 1 1 d R B 1
H13D_1 H 0.4675 -0.6069 0.1730 0.137 Uiso 1 1 d R B 1
C14_1 C 0.50634(13) -0.5851(6) 0.29335(12) 0.100(3) Uani 0.50(2) 1 d PDU B 1
H14A_1 H 0.5299 -0.5068 0.3303 0.120 Uiso 1 1 d R B 1
H14B_1 H 0.5436 -0.6259 0.3190 0.120 Uiso 1 1 d R B 1
C15_1 C 0.3691(2) -0.6650(11) 0.2724(2) 0.088(3) Uani 0.50(2) 1 d PDU B 1
H15A_1 H 0.3446 -0.7441 0.2360 0.106 Uiso 1 1 d R B 1
H15B_1 H 0.3309 -0.6246 0.2471 0.106 Uiso 1 1 d R B 1
C16_1 C 0.3389(10) -0.6722(9) 0.3409(6) 0.082(2) Uani 1 1 d DU . .
H16C_1 H 0.3824 -0.7094 0.3684 0.099 Uiso 1 1 calc R B 1
H16D_1 H 0.2507 -0.7244 0.3271 0.099 Uiso 1 1 calc R B 1
C17_1 C 0.3114(8) -0.5576(7) 0.4481(6) 0.0581(17) Uani 1 1 d DU . .
H17A_1 H 0.3381 -0.5966 0.4839 0.070 Uiso 1 1 d R B .
H17B_1 H 0.2229 -0.6066 0.4219 0.070 Uiso 1 1 d R . .
C18_1 C 0.4328(6) -0.3348(6) 0.4916(5) 0.0406(14) Uani 1 1 d DU . .
H18A_1 H 0.4803 -0.3494 0.4600 0.049 Uiso 1 1 calc R B .
C19_1 C 0.3365(6) -0.4318(6) 0.4935(5) 0.0457(14) Uani 1 1 d DU B .
C20_1 C 0.2671(7) -0.4093(7) 0.5385(5) 0.0471(15) Uani 1 1 d DU . .
H20B_1 H 0.1987 -0.4753 0.5400 0.056 Uiso 1 1 calc R B .
C21_1 C 0.2962(6) -0.2914(7) 0.5814(5) 0.0447(15) Uani 1 1 d DU B .
H21B_1 H 0.2492 -0.2753 0.6129 0.054 Uiso 1 1 calc R . .
C22_1 C 0.3952(6) -0.1981(6) 0.5770(5) 0.0404(14) Uani 1 1 d DU . .
H22A_1 H 0.4161 -0.1168 0.6060 0.048 Uiso 1 1 calc R B .
Pt1_2 Pt 1.09915(3) 0.67154(3) 0.771594(18) 0.03574(11) Uani 1 1 d DU . .
Cl1_2 Cl 1.02166(19) 0.6138(2) 0.63640(11) 0.0386(5) Uani 1 1 d DU . .
Cl2_2 Cl 1.1794(2) 0.7240(2) 0.90493(13) 0.0540(6) Uani 1 1 d DU . .
O1_2 O 0.9969(8) 0.2954(8) 0.8843(5) 0.098(2) Uani 1 1 d DU . .
O2_2 O 1.5860(8) 0.8872(8) 0.8869(5) 0.099(2) Uani 1 1 d DU . .
N1_2 N 0.9526(5) 0.5271(5) 0.7705(4) 0.0431(13) Uani 1 1 d DU . .
N2_2 N 1.2421(5) 0.8164(5) 0.7706(4) 0.0432(13) Uani 1 1 d DU . .
C1_2 C 0.9646(7) 0.4487(7) 0.8045(6) 0.0545(17) Uani 1 1 d DU . .
H1B_2 H 1.0436 0.4637 0.8325 0.065 Uiso 1 1 calc R . .
C2_2 C 0.8652(7) 0.3449(8) 0.8004(7) 0.0664(18) Uani 1 1 d DU . .
C3_2 C 0.7508(7) 0.3256(8) 0.7592(6) 0.0584(18) Uani 1 1 d DU . .
H3A_2 H 0.6812 0.2545 0.7538 0.070 Uiso 1 1 calc R . .
C4_2 C 0.7380(7) 0.4097(7) 0.7259(6) 0.0519(17) Uani 1 1 d DU . .
H4A_2 H 0.6600 0.3991 0.6993 0.062 Uiso 1 1 calc R . .
C5_2 C 0.8413(6) 0.5091(7) 0.7324(5) 0.0459(15) Uani 1 1 d DU . .
H5B_2 H 0.8338 0.5669 0.7092 0.055 Uiso 1 1 calc R . .
C6_2 C 0.8845(10) 0.2520(8) 0.8316(7) 0.089(2) Uani 1 1 d DU . .
H6C_2 H 0.8223 0.2188 0.8569 0.106 Uiso 1 1 d R . .
H6D_2 H 0.8730 0.1844 0.7864 0.106 Uiso 1 1 d R . .
C7_2 C 1.0058(9) 0.3534(13) 0.9612(7) 0.130(3) Uani 1 1 d DU . .
H7C_2 H 0.9278 0.3118 0.9706 0.155 Uiso 1 1 calc R . .
H7D_2 H 1.0214 0.4384 0.9675 0.155 Uiso 1 1 calc R . .
C8_2 C 1.10025(15) 0.3534(4) 1.0180(3) 0.144(3) Uani 1 1 d DU . .
H8C_2 H 1.1000 0.2761 0.9996 0.173 Uiso 1 1 d R . .
H8D_2 H 1.0883 0.3644 1.0688 0.173 Uiso 1 1 d R . .
C9_2 C 1.21966(16) 0.4569(3) 1.02206(16) 0.161(4) Uani 1 1 d DU D .
H9C_2 H 1.2071 0.5265 1.0205 0.193 Uiso 1 1 d R . .
H9D_2 H 1.2442 0.4323 0.9775 0.193 Uiso 1 1 d R . .
C10_2 C 1.31497(13) 0.49285(17) 1.10156(15) 0.169(4) Uani 1 1 d DU . .
H10C_2 H 1.3502 0.4377 1.0964 0.202 Uiso 1 1 d R C 1
H10D_2 H 1.2790 0.4871 1.1429 0.202 Uiso 1 1 d R C 1
C11_2 C 1.41297(12) 0.62372(15) 1.12106(17) 0.166(4) Uani 0.19(3) 1 d PDU D 1
H11C_2 H 1.4608 0.6551 1.1756 0.199 Uiso 1 1 d R D 1
H11D_2 H 1.3757 0.6748 1.1120 0.199 Uiso 1 1 d R D 1
C12_2 C 1.5003(2) 0.62046(19) 1.0735(2) 0.163(4) Uani 0.19(3) 1 d PDU D 1
H12C_2 H 1.4511 0.5837 1.0192 0.196 Uiso 1 1 d R D 1
H12D_2 H 1.5406 0.5727 1.0849 0.196 Uiso 1 1 d R D 1
C13_2 C 1.58870(16) 0.74541(14) 1.08228(15) 0.163(4) Uani 1 1 d DU . .
H13A_2 H 1.6646 0.7457 1.0814 0.195 Uiso 1 1 d R D 1
H13B_2 H 1.6012 0.7987 1.1329 0.195 Uiso 1 1 d R D 1
C14_2 C 1.5446(2) 0.7863(3) 1.01444(19) 0.157(3) Uani 1 1 d DU D .
H14C_2 H 1.4794 0.8036 1.0226 0.188 Uiso 1 1 d R . .
H14D_2 H 1.5162 0.7269 0.9631 0.188 Uiso 1 1 d R . .
C15_2 C 1.6482(5) 0.9064(4) 1.0196(4) 0.143(3) Uani 1 1 d DU . .
H15C_2 H 1.7106 0.8890 1.0058 0.171 Uiso 1 1 d R D .
H15D_2 H 1.6815 0.9644 1.0719 0.171 Uiso 1 1 d R . .
C16_2 C 1.6030(13) 0.9528(12) 0.9657(7) 0.129(3) Uani 1 1 d DU D .
H16A_2 H 1.5260 0.9457 0.9700 0.155 Uiso 1 1 d R . .
H16B_2 H 1.6560 1.0372 0.9773 0.155 Uiso 1 1 d R . .
C17_2 C 1.5815(7) 0.9572(12) 0.8391(7) 0.090(2) Uani 1 1 d DU . .
H17C_2 H 1.6106 0.9312 0.7953 0.108 Uiso 1 1 d R . .
H17D_2 H 1.6357 1.0445 0.8679 0.108 Uiso 1 1 d R . .
C18_2 C 1.3583(6) 0.8431(8) 0.8067(6) 0.0550(17) Uani 1 1 d DU . .
H18B_2 H 1.3729 0.7945 0.8361 0.066 Uiso 1 1 calc R . .
C19_2 C 1.4552(7) 0.9369(9) 0.8025(7) 0.0677(17) Uani 1 1 d DU . .
C20_2 C 1.4325(7) 1.0083(9) 0.7612(6) 0.0604(18) Uani 1 1 d DU . .
H20A_2 H 1.4983 1.0737 0.7568 0.072 Uiso 1 1 calc R . .
C21_2 C 1.3146(7) 0.9856(8) 0.7260(6) 0.0527(17) Uani 1 1 d DU . .
H21A_2 H 1.2985 1.0354 0.6982 0.063 Uiso 1 1 calc R . .
C22_2 C 1.2216(7) 0.8890(7) 0.7324(5) 0.0448(15) Uani 1 1 d DU . .
H22B_2 H 1.1403 0.8730 0.7091 0.054 Uiso 1 1 calc R . .
C8A C 0.9654(3) -0.1372(4) 0.3047(11) 0.059(7) Uiso 0.44(2) 1 d PD B 2
C9A C 0.8318(7) -0.2142(4) 0.2530(14) 0.112(14) Uiso 0.44(2) 1 d PD B 2
C11A C 0.71668(19) -0.41387(17) 0.20943(18) 0.69(12) Uiso 0.72(3) 1 d PD B 2
C12A C 0.67623(15) -0.52646(19) 0.2359(2) 0.21(2) Uiso 0.72(3) 1 d PD B 2
C14A C 0.450(3) -0.578(3) 0.2548(16) 0.078(8) Uiso 0.50(2) 1 d P B 2
C15A C 0.4475(18) -0.6575(19) 0.3014(12) 0.051(6) Uiso 0.50(2) 1 d P B 2
C11B C 1.44197(13) 0.55331(15) 1.0932(2) 0.54(7) Uiso 0.81(3) 1 d PD D 2
C12B C 1.4831(3) 0.69089(14) 1.1143(2) 0.34(3) Uiso 0.81(3) 1 d PD D 2

loop_
_atom_site_aniso_label
_atom_site_aniso_U_11
_atom_site_aniso_U_22
_atom_site_aniso_U_33
_atom_site_aniso_U_23
_atom_site_aniso_U_13
_atom_site_aniso_U_12
Pt1_1 0.03189(17) 0.02930(17) 0.03870(18) 0.01059(13) 0.01281(13) 0.01656(14)
Cl1_1 0.0400(10) 0.0401(11) 0.0397(10) 0.0129(8) 0.0119(8) 0.0175(9)
Cl2_1 0.0393(11) 0.0401(12) 0.0413(10) 0.0137(9) 0.0119(9) 0.0133(10)
O1_1 0.053(3) 0.082(3) 0.078(3) 0.016(3) 0.033(3) 0.024(3)
O2_1 0.082(3) 0.043(3) 0.079(3) 0.016(2) 0.027(3) 0.020(3)
N1_1 0.038(2) 0.034(2) 0.041(2) 0.0162(19) 0.0102(19) 0.0190(18)
N2_1 0.033(2) 0.039(2) 0.042(3) 0.018(2) 0.0120(19) 0.0191(18)
C1_1 0.036(2) 0.040(3) 0.044(3) 0.019(2) 0.012(2) 0.019(2)
C2_1 0.037(2) 0.047(3) 0.050(3) 0.027(2) 0.010(2) 0.019(2)
C3_1 0.042(3) 0.042(3) 0.050(3) 0.023(2) 0.005(2) 0.014(2)
C4_1 0.048(3) 0.036(3) 0.049(3) 0.018(2) 0.006(2) 0.017(2)
C5_1 0.043(3) 0.034(2) 0.043(3) 0.016(2) 0.008(2) 0.020(2)
C6_1 0.039(3) 0.064(3) 0.062(3) 0.028(3) 0.018(2) 0.022(3)
C7_1 0.068(4) 0.093(4) 0.081(4) 0.018(3) 0.038(3) 0.034(3)
C8_1 0.088(5) 0.101(4) 0.090(4) 0.011(4) 0.037(4) 0.032(4)
C9_1 0.111(5) 0.104(4) 0.105(5) 0.016(4) 0.032(5) 0.018(4)
C10_1 0.128(4) 0.107(4) 0.122(5) 0.014(4) 0.032(5) 0.019(4)
C11_1 0.119(5) 0.100(4) 0.120(5) 0.014(5) 0.030(5) 0.027(5)
C12_1 0.118(5) 0.097(5) 0.120(5) 0.017(5) 0.034(4) 0.031(5)
C13_1 0.110(4) 0.093(5) 0.119(5) 0.018(5) 0.035(4) 0.036(4)
C14_1 0.100(4) 0.079(5) 0.109(5) 0.013(4) 0.028(4) 0.041(4)
C15_1 0.096(4) 0.066(5) 0.096(4) 0.008(4) 0.023(4) 0.044(4)
C16_1 0.091(4) 0.054(4) 0.090(4) 0.008(3) 0.018(3) 0.035(3)
C17_1 0.058(3) 0.042(3) 0.069(3) 0.023(3) 0.013(3) 0.018(3)
C18_1 0.035(3) 0.040(2) 0.047(3) 0.018(2) 0.009(2) 0.017(2)
C19_1 0.039(3) 0.044(2) 0.053(3) 0.024(2) 0.007(2) 0.017(2)
C20_1 0.035(3) 0.051(3) 0.051(3) 0.026(3) 0.009(2) 0.013(2)
C21_1 0.032(3) 0.055(3) 0.048(3) 0.024(2) 0.011(2) 0.017(2)
C22_1 0.033(3) 0.047(3) 0.043(3) 0.017(2) 0.012(2) 0.019(2)
Pt1_2 0.03633(19) 0.03408(19) 0.03661(19) 0.01017(14) 0.01181(14) 0.01643(15)
Cl1_2 0.0380(10) 0.0363(11) 0.0384(10) 0.0109(8) 0.0126(8) 0.0144(9)
Cl2_2 0.0521(14) 0.0476(14) 0.0451(11) 0.0158(10) 0.0139(10) 0.0063(12)
O1_2 0.098(4) 0.084(4) 0.096(3) 0.050(3) 0.005(3) 0.027(3)
O2_2 0.068(3) 0.114(4) 0.096(3) 0.044(3) 0.002(3) 0.029(3)
N1_2 0.046(2) 0.041(2) 0.046(3) 0.018(2) 0.016(2) 0.0209(19)
N2_2 0.040(2) 0.046(3) 0.046(3) 0.018(2) 0.015(2) 0.0206(19)
C1_2 0.054(3) 0.046(3) 0.058(3) 0.023(2) 0.012(3) 0.018(2)
C2_2 0.065(3) 0.052(3) 0.070(3) 0.030(2) 0.012(3) 0.013(2)
C3_2 0.058(3) 0.047(3) 0.060(3) 0.022(3) 0.019(3) 0.011(3)
C4_2 0.050(3) 0.047(3) 0.054(3) 0.016(3) 0.019(3) 0.016(2)
C5_2 0.045(2) 0.043(3) 0.051(3) 0.014(3) 0.019(3) 0.019(2)
C6_2 0.087(4) 0.067(3) 0.093(4) 0.047(3) 0.006(3) 0.017(3)
C7_2 0.124(4) 0.118(5) 0.102(4) 0.036(4) 0.009(4) 0.023(4)
C8_2 0.136(4) 0.138(5) 0.105(4) 0.036(4) 0.004(4) 0.028(4)
C9_2 0.137(4) 0.152(5) 0.122(5) 0.029(5) 0.006(4) 0.021(4)
C10_2 0.145(5) 0.157(5) 0.126(5) 0.033(5) 0.002(4) 0.019(5)
C11_2 0.147(5) 0.154(5) 0.122(5) 0.038(5) 0.000(4) 0.020(5)
C12_2 0.150(5) 0.152(5) 0.118(5) 0.043(4) 0.001(4) 0.021(5)
C13_2 0.152(5) 0.152(5) 0.115(5) 0.045(4) 0.000(4) 0.022(5)
C14_2 0.146(5) 0.149(4) 0.112(5) 0.042(4) 0.003(5) 0.023(4)
C15_2 0.127(5) 0.146(5) 0.099(4) 0.037(4) 0.000(4) 0.025(4)
C16_2 0.105(5) 0.137(4) 0.098(4) 0.035(3) 0.003(4) 0.024(4)
C17_2 0.051(3) 0.102(4) 0.094(4) 0.040(3) 0.004(3) 0.018(3)
C18_2 0.042(2) 0.060(3) 0.060(3) 0.023(3) 0.012(3) 0.021(2)
C19_2 0.046(2) 0.076(3) 0.071(3) 0.031(3) 0.014(3) 0.016(2)
C20_2 0.047(3) 0.064(3) 0.061(3) 0.023(3) 0.019(3) 0.014(3)
C21_2 0.049(3) 0.052(3) 0.052(3) 0.019(3) 0.020(3) 0.016(3)
C22_2 0.044(3) 0.045(3) 0.048(3) 0.017(2) 0.018(2) 0.020(2)

loop_
_atom_type_symbol
_atom_type_description
_atom_type_scat_dispersion_real
_atom_type_scat_dispersion_imag
_atom_type_scat_source
C C 0.0033 0.0016 'International Tables Vol C Tables 4.2.6.8 and 6.1.1.4'
H H 0.0000 0.0000 'International Tables Vol C Tables 4.2.6.8 and 6.1.1.4'
N N 0.0061 0.0033 'International Tables Vol C Tables 4.2.6.8 and 6.1.1.4'
O O 0.0106 0.0060 'International Tables Vol C Tables 4.2.6.8 and 6.1.1.4'
Cl Cl 0.1484 0.1585 'International Tables Vol C Tables 4.2.6.8 and 6.1.1.4'
Pt Pt -1.7033 8.3905 'International Tables Vol C Tables 4.2.6.8 and 6.1.1.4'

loop_
_geom_angle_atom_site_label_1
_geom_angle_atom_site_label_2
_geom_angle_atom_site_label_3
_geom_angle
N2_1 Pt1_1 N1_1 177.9(2)
N2_1 Pt1_1 Cl2_1 90.64(18)
N1_1 Pt1_1 Cl2_1 90.47(18)
N2_1 Pt1_1 Cl1_1 89.43(18)
N1_1 Pt1_1 Cl1_1 89.54(18)
Cl2_1 Pt1_1 Cl1_1 177.77(7)
C6_1 O1_1 C7_1 116.9(6)
C17_1 O2_1 C16_1 112.9(7)
C1_1 N1_1 C5_1 119.9(6)
C1_1 N1_1 Pt1_1 121.5(4)
C5_1 N1_1 Pt1_1 118.6(5)
C22_1 N2_1 C18_1 118.7(6)
C22_1 N2_1 Pt1_1 119.4(4)
C18_1 N2_1 Pt1_1 121.9(5)
N1_1 C1_1 C2_1 122.0(6)
N1_1 C1_1 H1A_1 119.0
C2_1 C1_1 H1A_1 119.0
C3_1 C2_1 C1_1 117.9(7)
C3_1 C2_1 C6_1 123.1(7)
C1_1 C2_1 C6_1 119.0(6)
C2_1 C3_1 C4_1 119.8(7)
C2_1 C3_1 H3B_1 120.1
C4_1 C3_1 H3B_1 120.1
C5_1 C4_1 C3_1 118.5(7)
C5_1 C4_1 H4B_1 120.7
C3_1 C4_1 H4B_1 120.7
N1_1 C5_1 C4_1 121.8(7)
N1_1 C5_1 H5A_1 119.1
C4_1 C5_1 H5A_1 119.1
O1_1 C6_1 C2_1 111.7(6)
O1_1 C6_1 H6A_1 109.5
C2_1 C6_1 H6A_1 109.5
O1_1 C6_1 H6B_1 108.8
C2_1 C6_1 H6B_1 109.3
H6A_1 C6_1 H6B_1 108.0
O1_1 C7_1 C8_1 111.7(6)
O1_1 C7_1 C8A 110.5(8)
C8_1 C7_1 C8A 35.4(6)
O1_1 C7_1 H7A_1 109.3
C8_1 C7_1 H7A_1 108.6
C8A C7_1 H7A_1 76.3
O1_1 C7_1 H7B_1 109.5
C8_1 C7_1 H7B_1 109.3
C8A C7_1 H7B_1 135.1
H7A_1 C7_1 H7B_1 108.5
C7_1 C8_1 C9_1 107.9(4)
C7_1 C8_1 H8A_1 113.9
C9_1 C8_1 H8A_1 111.2
C7_1 C8_1 H8B_1 109.8
C9_1 C8_1 H8B_1 104.4
H8A_1 C8_1 H8B_1 109.1
C10_1 C9_1 C8_1 108.53(7)
C10_1 C9_1 H9A_1 106.4
C8_1 C9_1 H9A_1 115.8
C10_1 C9_1 H9B_1 115.5
C8_1 C9_1 H9B_1 102.6
H9A_1 C9_1 H9B_1 108.4
C11A C10_1 C9_1 108.61(8)
C11A C10_1 C9A 92.3(2)
C9_1 C10_1 C9A 32.9(9)
C11A C10_1 C11_1 50.59(13)
C9_1 C10_1 C11_1 108.53(7)
C9A C10_1 C11_1 120.2(7)
C11A C10_1 H10A_1 144.4
C9_1 C10_1 H10A_1 105.7
C9A C10_1 H10A_1 122.4
C11_1 C10_1 H10A_1 108.8
C11A C10_1 H10B_1 65.6
C9_1 C10_1 H10B_1 114.1
C9A C10_1 H10B_1 81.4
C11_1 C10_1 H10B_1 111.2
H10A_1 C10_1 H10B_1 108.4
C12_1 C11_1 C10_1 108.57(7)
C12_1 C11_1 H11A_1 113.4
C10_1 C11_1 H11A_1 111.2
C12_1 C11_1 H11B_1 104.6
C10_1 C11_1 H11B_1 110.5
H11A_1 C11_1 H11B_1 108.4
C13_1 C12_1 C11_1 111.0(2)
C13_1 C12_1 H12A_1 116.4
C11_1 C12_1 H12A_1 110.6
C13_1 C12_1 H12B_1 105.5
C11_1 C12_1 H12B_1 104.3
H12A_1 C12_1 H12B_1 108.1
C14A C13_1 C12_1 110.9(12)
C14A C13_1 C12A 137.7(11)
C12_1 C13_1 C12A 48.32(14)
C14A C13_1 C14_1 36.8(11)
C12_1 C13_1 C14_1 111.0(2)
C12A C13_1 C14_1 108.56(8)
C14A C13_1 H13C_1 138.1
C12_1 C13_1 H13C_1 107.4
C12A C13_1 H13C_1 63.9
C14_1 C13_1 H13C_1 112.2
C14A C13_1 H13D_1 77.2
C12_1 C13_1 H13D_1 106.1
C12A C13_1 H13D_1 138.3
C14_1 C13_1 H13D_1 111.9
H13C_1 C13_1 H13D_1 108.0
C13_1 C14_1 C15_1 108.50(8)
C13_1 C14_1 H14A_1 116.0
C15_1 C14_1 H14A_1 109.9
C13_1 C14_1 H14B_1 108.8
C15_1 C14_1 H14B_1 104.7
H14A_1 C14_1 H14B_1 108.4
C16_1 C15_1 C14_1 110.0(5)
C16_1 C15_1 H15A_1 111.7
C14_1 C15_1 H15A_1 110.8
C16_1 C15_1 H15B_1 109.9
C14_1 C15_1 H15B_1 105.5
H15A_1 C15_1 H15B_1 108.8
C15_1 C16_1 O2_1 110.4(10)
C15_1 C16_1 C15A 36.7(8)
O2_1 C16_1 C15A 106.7(10)
C15_1 C16_1 H16C_1 109.6
O2_1 C16_1 H16C_1 109.6
C15A C16_1 H16C_1 77.4
C15_1 C16_1 H16D_1 109.6
O2_1 C16_1 H16D_1 109.6
C15A C16_1 H16D_1 138.4
H16C_1 C16_1 H16D_1 108.1
O2_1 C17_1 C19_1 110.5(7)
O2_1 C17_1 H17A_1 109.7
C19_1 C17_1 H17A_1 110.4
O2_1 C17_1 H17B_1 109.4
C19_1 C17_1 H17B_1 108.7
H17A_1 C17_1 H17B_1 108.1
N2_1 C18_1 C19_1 122.5(7)
N2_1 C18_1 H18A_1 118.8
C19_1 C18_1 H18A_1 118.8
C18_1 C19_1 C20_1 118.1(6)
C18_1 C19_1 C17_1 119.1(7)
C20_1 C19_1 C17_1 122.8(7)
C19_1 C20_1 C21_1 120.6(7)
C19_1 C20_1 H20B_1 119.7
C21_1 C20_1 H20B_1 119.7
C22_1 C21_1 C20_1 118.1(7)
C22_1 C21_1 H21B_1 121.0
C20_1 C21_1 H21B_1 121.0
N2_1 C22_1 C21_1 122.0(6)
N2_1 C22_1 H22A_1 119.0
C21_1 C22_1 H22A_1 119.0
N2_2 Pt1_2 N1_2 178.4(2)
N2_2 Pt1_2 Cl2_2 90.65(19)
N1_2 Pt1_2 Cl2_2 90.50(19)
N2_2 Pt1_2 Cl1_2 89.50(19)
N1_2 Pt1_2 Cl1_2 89.38(19)
Cl2_2 Pt1_2 Cl1_2 177.80(9)
C6_2 O1_2 C7_2 113.2(8)
C17_2 O2_2 C16_2 109.9(9)
C1_2 N1_2 C5_2 119.8(6)
C1_2 N1_2 Pt1_2 121.3(5)
C5_2 N1_2 Pt1_2 118.9(5)
C22_2 N2_2 C18_2 118.6(6)
C22_2 N2_2 Pt1_2 118.9(4)
C18_2 N2_2 Pt1_2 122.5(5)
N1_2 C1_2 C2_2 122.2(7)
N1_2 C1_2 H1B_2 118.9
C2_2 C1_2 H1B_2 118.9
C3_2 C2_2 C1_2 117.6(7)
C3_2 C2_2 C6_2 122.0(7)
C1_2 C2_2 C6_2 120.0(7)
C4_2 C3_2 C2_2 120.1(7)
C4_2 C3_2 H3A_2 119.9
C2_2 C3_2 H3A_2 119.9
C5_2 C4_2 C3_2 118.2(7)
C5_2 C4_2 H4A_2 120.9
C3_2 C4_2 H4A_2 120.9
N1_2 C5_2 C4_2 122.0(7)
N1_2 C5_2 H5B_2 119.0
C4_2 C5_2 H5B_2 119.0
O1_2 C6_2 C2_2 113.9(7)
O1_2 C6_2 H6C_2 109.0
C2_2 C6_2 H6C_2 109.5
O1_2 C6_2 H6D_2 108.5
C2_2 C6_2 H6D_2 108.0
H6C_2 C6_2 H6D_2 107.8
O1_2 C7_2 C8_2 112.0(8)
O1_2 C7_2 H7C_2 109.2
C8_2 C7_2 H7C_2 109.2
O1_2 C7_2 H7D_2 109.2
C8_2 C7_2 H7D_2 109.2
H7C_2 C7_2 H7D_2 107.9
C7_2 C8_2 C9_2 106.8(6)
C7_2 C8_2 H8C_2 107.3
C9_2 C8_2 H8C_2 110.7
C7_2 C8_2 H8D_2 111.9
C9_2 C8_2 H8D_2 110.9
H8C_2 C8_2 H8D_2 109.2
C8_2 C9_2 C10_2 108.49(7)
C8_2 C9_2 H9C_2 109.1
C10_2 C9_2 H9C_2 107.7
C8_2 C9_2 H9D_2 109.9
C10_2 C9_2 H9D_2 113.2
H9C_2 C9_2 H9D_2 108.4
C11B C10_2 C11_2 43.68(10)
C11B C10_2 C9_2 108.53(9)
C11_2 C10_2 C9_2 108.52(7)
C11B C10_2 H10C_2 69.0
C11_2 C10_2 H10C_2 110.2
C9_2 C10_2 H10C_2 108.1
C11B C10_2 H10D_2 138.2
C11_2 C10_2 H10D_2 110.2
C9_2 C10_2 H10D_2 111.5
H10C_2 C10_2 H10D_2 108.4
C10_2 C11_2 C12_2 108.51(7)
C10_2 C11_2 H11C_2 109.6
C12_2 C11_2 H11C_2 106.1
C10_2 C11_2 H11D_2 110.1
C12_2 C11_2 H11D_2 114.1
H11C_2 C11_2 H11D_2 108.4
C13_2 C12_2 C11_2 111.21(13)
C13_2 C12_2 H12C_2 106.2
C11_2 C12_2 H12C_2 105.8
C13_2 C12_2 H12D_2 111.4
C11_2 C12_2 H12D_2 113.7
H12C_2 C12_2 H12D_2 108.1
C12_2 C13_2 C14_2 111.22(12)
C12_2 C13_2 C12B 44.52(9)
C14_2 C13_2 C12B 108.50(9)
C12_2 C13_2 H13A_2 108.7
C14_2 C13_2 H13A_2 108.5
C12B C13_2 H13A_2 140.9
C12_2 C13_2 H13B_2 108.0
C14_2 C13_2 H13B_2 112.2
C12B C13_2 H13B_2 68.6
H13A_2 C13_2 H13B_2 108.0
C15_2 C14_2 C13_2 108.50(8)
C15_2 C14_2 H14C_2 107.0
C13_2 C14_2 H14C_2 108.0
C15_2 C14_2 H14D_2 110.7
C13_2 C14_2 H14D_2 114.0
H14C_2 C14_2 H14D_2 108.4
C16_2 C15_2 C14_2 108.5(6)
C16_2 C15_2 H15C_2 109.6
C14_2 C15_2 H15C_2 108.0
C16_2 C15_2 H15D_2 110.4
C14_2 C15_2 H15D_2 111.4
H15C_2 C15_2 H15D_2 108.9
C15_2 C16_2 O2_2 111.7(10)
C15_2 C16_2 H16A_2 108.0
O2_2 C16_2 H16A_2 108.7
C15_2 C16_2 H16B_2 111.1
O2_2 C16_2 H16B_2 109.2
H16A_2 C16_2 H16B_2 108.1
O2_2 C17_2 C19_2 112.6(8)
O2_2 C17_2 H17C_2 107.2
C19_2 C17_2 H17C_2 106.8
O2_2 C17_2 H17D_2 111.4
C19_2 C17_2 H17D_2 110.7
H17C_2 C17_2 H17D_2 107.9
N2_2 C18_2 C19_2 122.7(7)
N2_2 C18_2 H18B_2 118.7
C19_2 C18_2 H18B_2 118.7
C18_2 C19_2 C20_2 117.9(7)
C18_2 C19_2 C17_2 120.4(8)
C20_2 C19_2 C17_2 121.6(8)
C19_2 C20_2 C21_2 120.6(8)
C19_2 C20_2 H20A_2 119.7
C21_2 C20_2 H20A_2 119.7
C22_2 C21_2 C20_2 118.1(7)
C22_2 C21_2 H21A_2 120.9
C20_2 C21_2 H21A_2 120.9
N2_2 C22_2 C21_2 122.0(7)
N2_2 C22_2 H22B_2 119.0
C21_2 C22_2 H22B_2 119.0
C9A C8A C7_1 116.5(6)
C9A C8A H8A_1 79.2
C7_1 C8A H8A_1 93.8
C9A C8A H9B_1 74.7
C7_1 C8A H9B_1 97.4
H8A_1 C8A H9B_1 153.9
C8A C9A C10_1 86.6(2)
C8A C9A H8B_1 73.9
C10_1 C9A H8B_1 151.7
C8A C9A H9A_1 106.3
C10_1 C9A H9A_1 96.0
H8B_1 C9A H9A_1 108.9
C10_1 C11A C12A 108.49(10)
C10_1 C11A H10B_1 37.4
C12A C11A H10B_1 128.7
C10_1 C11A H12A_1 161.2
C12A C11A H12A_1 89.3
H10B_1 C11A H12A_1 133.1
C13_1 C12A C11A 108.45(10)
C13_1 C12A H11B_1 160.9
C11A C12A H11B_1 88.4
C13_1 C12A H13C_1 37.7
C11A C12A H13C_1 130.7
H11B_1 C12A H13C_1 134.2
C13_1 C14A C15A 102.5(19)
C13_1 C14A H13D_1 37.4
C15A C14A H13D_1 120.9
C13_1 C14A H14A_1 98.4
C15A C14A H14A_1 71.8
H13D_1 C14A H14A_1 133.4
C13_1 C14A H15B_1 144.3
C15A C14A H15B_1 82.2
H13D_1 C14A H15B_1 110.0
H14A_1 C14A H15B_1 116.4
C14A C15A C16_1 108.3(17)
C14A C15A H14B_1 93.9
C16_1 C15A H14B_1 139.6
C14A C15A H15A_1 83.1
C16_1 C15A H15A_1 79.5
H14B_1 C15A H15A_1 137.9
C10_2 C11B C12B 108.53(9)
C10_2 C11B H10C_2 36.9
C12B C11B H10C_2 144.0
C10_2 C11B H12C_2 118.0
C12B C11B H12C_2 73.1
H10C_2 C11B H12C_2 125.2
C10_2 C11B H12D_2 163.7
C12B C11B H12D_2 87.5
H10C_2 C11B H12D_2 126.9
H12C_2 C11B H12D_2 68.6
C11B C12B C13_2 108.51(10)
C11B C12B H11C_2 69.9
C13_2 C12B H11C_2 140.6
C11B C12B H11D_2 90.8
C13_2 C12B H11D_2 145.1
H11C_2 C12B H11D_2 72.8
C11B C12B H13B_2 134.3
C13_2 C12B H13B_2 36.9
H11C_2 C12B H13B_2 115.6
H11D_2 C12B H13B_2 134.9

loop_
_geom_bond_atom_site_label_1
_geom_bond_atom_site_label_2
_geom_bond_distance
Pt1_1 N2_1 2.018(5)
Pt1_1 N1_1 2.026(5)
Pt1_1 Cl2_1 2.293(2)
Pt1_1 Cl1_1 2.299(2)
O1_1 C6_1 1.368(9)
O1_1 C7_1 1.394(11)
O2_1 C17_1 1.386(11)
O2_1 C16_1 1.420(10)
N1_1 C1_1 1.322(8)
N1_1 C5_1 1.345(8)
N2_1 C22_1 1.345(8)
N2_1 C18_1 1.355(8)
C1_1 C2_1 1.397(9)
C1_1 H1A_1 0.9500
C2_1 C3_1 1.386(10)
C2_1 C6_1 1.500(10)
C3_1 C4_1 1.387(10)
C3_1 H3B_1 0.9500
C4_1 C5_1 1.376(9)
C4_1 H4B_1 0.9500
C5_1 H5A_1 0.9500
C6_1 H6A_1 0.9899
C6_1 H6B_1 0.9901
C7_1 C8_1 1.423(7)
C7_1 C8A 1.5402(11)
C7_1 H7A_1 0.9602
C7_1 H7B_1 0.9599
C8_1 C9_1 1.5400(5)
C8_1 H8A_1 0.9597
C8_1 H8B_1 0.9600
C9_1 C10_1 1.5399(5)
C9_1 H9A_1 0.9600
C9_1 H9B_1 0.9600
C10_1 C11A 1.5391(10)
C10_1 C9A 1.5400(11)
C10_1 C11_1 1.5401(5)
C10_1 H10A_1 0.9599
C10_1 H10B_1 0.9601
C11_1 C12_1 1.5399(5)
C11_1 H11A_1 0.9600
C11_1 H11B_1 0.9600
C12_1 C13_1 1.493(3)
C12_1 H12A_1 0.9600
C12_1 H12B_1 0.9600
C13_1 C14A 1.44(3)
C13_1 C12A 1.5395(10)
C13_1 C14_1 1.5400(5)
C13_1 H13C_1 0.9600
C13_1 H13D_1 0.9601
C14_1 C15_1 1.5400(5)
C14_1 H14A_1 0.9599
C14_1 H14B_1 0.9601
C15_1 C16_1 1.395(12)
C15_1 H15A_1 0.9600
C15_1 H15B_1 0.9601
C16_1 C15A 1.64(2)
C16_1 H16C_1 0.9900
C16_1 H16D_1 0.9900
C17_1 C19_1 1.497(10)
C17_1 H17A_1 0.9899
C17_1 H17B_1 0.9900
C18_1 C19_1 1.365(9)
C18_1 H18A_1 0.9500
C19_1 C20_1 1.377(11)
C20_1 C21_1 1.386(9)
C20_1 H20B_1 0.9500
C21_1 C22_1 1.377(9)
C21_1 H21B_1 0.9500
C22_1 H22A_1 0.9500
Pt1_2 N2_2 2.019(6)
Pt1_2 N1_2 2.027(6)
Pt1_2 Cl2_2 2.288(2)
Pt1_2 Cl1_2 2.3082(19)
O1_2 C6_2 1.366(10)
O1_2 C7_2 1.398(11)
O2_2 C17_2 1.388(11)
O2_2 C16_2 1.425(11)
N1_2 C1_2 1.324(9)
N1_2 C5_2 1.345(8)
N2_2 C22_2 1.344(8)
N2_2 C18_2 1.355(8)
C1_2 C2_2 1.395(9)
C1_2 H1B_2 0.9500
C2_2 C3_2 1.389(10)
C2_2 C6_2 1.497(10)
C3_2 C4_2 1.388(10)
C3_2 H3A_2 0.9500
C4_2 C5_2 1.376(9)
C4_2 H4A_2 0.9500
C5_2 H5B_2 0.9500
C6_2 H6C_2 0.9901
C6_2 H6D_2 0.9899
C7_2 C8_2 1.422(8)
C7_2 H7C_2 0.9900
C7_2 H7D_2 0.9900
C8_2 C9_2 1.5400(5)
C8_2 H8C_2 0.9600
C8_2 H8D_2 0.9600
C9_2 C10_2 1.5400(5)
C9_2 H9C_2 0.9599
C9_2 H9D_2 0.9600
C10_2 C11B 1.5399(10)
C10_2 C11_2 1.5400(5)
C10_2 H10C_2 0.9600
C10_2 H10D_2 0.9600
C11_2 C12_2 1.5400(5)
C11_2 H11C_2 0.9600
C11_2 H11D_2 0.9601
C12_2 C13_2 1.4892(19)
C12_2 H12C_2 0.9599
C12_2 H12D_2 0.9599
C13_2 C14_2 1.5400(5)
C13_2 C12B 1.5402(10)
C13_2 H13A_2 0.9602
C13_2 H13B_2 0.9599
C14_2 C15_2 1.5400(5)
C14_2 H14C_2 0.9600
C14_2 H14D_2 0.9600
C15_2 C16_2 1.396(12)
C15_2 H15C_2 0.9599
C15_2 H15D_2 0.9601
C16_2 H16A_2 0.9600
C16_2 H16B_2 0.9600
C17_2 C19_2 1.496(10)
C17_2 H17C_2 0.9901
C17_2 H17D_2 0.9899
C18_2 C19_2 1.363(10)
C18_2 H18B_2 0.9500
C19_2 C20_2 1.379(11)
C20_2 C21_2 1.386(10)
C20_2 H20A_2 0.9500
C21_2 C22_2 1.375(9)
C21_2 H21A_2 0.9500
C22_2 H22B_2 0.9500
C8A C9A 1.5400(11)
C8A H8A_1 1.1993
C8A H9B_1 1.4490
C9A H8B_1 1.5289
C9A H9A_1 1.1733
C11A C12A 1.5407(10)
C11A H10B_1 1.4391
C11A H12A_1 0.9908
C12A H11B_1 0.9909
C12A H13C_1 1.4112
C14A C15A 1.46(4)
C14A H13D_1 1.5423
C14A H14A_1 1.3907
C14A H15B_1 1.3510
C15A H14B_1 1.0705
C15A H15A_1 1.4209
C11B C12B 1.5400(10)
C11B H10C_2 1.4944
C11B H12C_2 1.5062
C11B H12D_2 1.2183
C12B H11C_2 1.3414
C12B H11D_2 1.2794
C12B H13B_2 1.4874

loop_
_platon_squeeze_void_nr
_platon_squeeze_void_average_x
_platon_squeeze_void_average_y
_platon_squeeze_void_average_z
_platon_squeeze_void_volume
_platon_squeeze_void_count_electrons
_platon_squeeze_void_content
1 0.000 0.000 0.000 227 67 ' '
2 0.303 0.273 0.577 11 1 ' '
3 0.696 0.727 0.423 11 1 ' '
